data_7038917
loop_
_publ_author_name
'Levason, William'
'Pugh, David'
'Purkis, Jamie M.'
'Reid, Gillian'

_publ_section_title
;
 Complexes of Group 2 dications with soft thioether- and
 selenoether-containing macrocycles.
;
_journal_issue 18
_journal_name_full 'Dalton transactions (Cambridge, England : 2003)'
_journal_page_first 7900
_journal_page_last 7911
_journal_paper_doi 10.1039/c6dt00808a
_journal_volume 45
_journal_year 2016
_chemical_formula_moiety '2(C32 H12 B F24), C16 H30 Ca N2 O6'
_chemical_formula_sum 'C80 H54 B2 Ca F48 N2 O6'
_chemical_formula_weight 2112.95
_chemical_name_systematic
;
 ?
;
_space_group_crystal_system monoclinic
_space_group_IT_number 15
_space_group_name_Hall '-C 2yc'
_space_group_name_H-M_alt 'C 1 2/c 1'
_symmetry_space_group_name_Hall '-C 2yc'
_symmetry_space_group_name_H-M 'C 1 2/c 1'
_atom_sites_solution_hydrogens geom
_audit_creation_method SHELXL-2013
_audit_update_record
;
2016-02-23 deposited with the CCDC.
2016-03-28 downloaded from the CCDC.
;
_cell_angle_alpha 90
_cell_angle_beta 97.207(4)
_cell_angle_gamma 90
_cell_formula_units_Z 4
_cell_length_a 18.707(3)
_cell_length_b 18.139(3)
_cell_length_c 25.768(4)
_cell_measurement_reflns_used 16171
_cell_measurement_temperature 100(2)
_cell_measurement_theta_max 27.6
_cell_measurement_theta_min 2.2
_cell_volume 8675(2)
_computing_cell_refinement
;
CrystalClear-SM Expert 2.1 b29 (Rigaku, 2013)
;
_computing_data_collection
;
CrystalClear-SM Expert 2.1 b29 (Rigaku, 2013)
;
_computing_data_reduction
;
CrystalClear-SM Expert 2.1 b29 (Rigaku, 2013)
;
_computing_molecular_graphics 'ORTEP-III (Farrugia, 2012)'
_computing_publication_material 'PLATON (Spek, 2003), WinGX (Farrugia, 1999) and enCIFer (Allen et al., 2004).'
_computing_structure_refinement 'SHELXL-2013 (Sheldrick, 2013)'
_computing_structure_solution 'SUPERFLIP (Palatinus and Chapuis, 2007)'
_diffrn_ambient_temperature 100(2)
_diffrn_detector CCD
_diffrn_detector_area_resol_mean 28.5714
_diffrn_measured_fraction_theta_full 0.997
_diffrn_measured_fraction_theta_max 0.995
_diffrn_measurement_device
;
AFC12 (Right): Kappa 3 circle
;
_diffrn_measurement_device_type
;
Rigaku Saturn724+ (2x2 bin mode)
;
_diffrn_measurement_method 'profile data from \w-scans'
_diffrn_measurement_specimen_support Fiber
_diffrn_radiation_monochromator Mirrors
_diffrn_radiation_type MoK\a
_diffrn_radiation_wavelength 0.71073
_diffrn_reflns_av_R_equivalents 0.0560
_diffrn_reflns_av_unetI/netI 0.0596
_diffrn_reflns_Laue_measured_fraction_full 0.997
_diffrn_reflns_Laue_measured_fraction_max 0.995
_diffrn_reflns_limit_h_max 24
_diffrn_reflns_limit_h_min -17
_diffrn_reflns_limit_k_max 16
_diffrn_reflns_limit_k_min -23
_diffrn_reflns_limit_l_max 33
_diffrn_reflns_limit_l_min -33
_diffrn_reflns_number 29936
_diffrn_reflns_point_group_measured_fraction_full 0.997
_diffrn_reflns_point_group_measured_fraction_max 0.995
_diffrn_reflns_theta_full 25.242
_diffrn_reflns_theta_max 27.485
_diffrn_reflns_theta_min 3.141
_diffrn_source 'Sealed Tube'
_exptl_absorpt_coefficient_mu 0.229
_exptl_absorpt_correction_T_max 1.000
_exptl_absorpt_correction_T_min 0.622
_exptl_absorpt_correction_type multi-scan
_exptl_absorpt_process_details 'CrystalClear-SM Expert 2.1 b29 (Rigaku, 2013)'
_exptl_crystal_colour colourless
_exptl_crystal_density_diffrn 1.618
_exptl_crystal_description block
_exptl_crystal_F_000 4232
_exptl_crystal_size_max 0.070
_exptl_crystal_size_mid 0.060
_exptl_crystal_size_min 0.050
_refine_diff_density_max 0.612
_refine_diff_density_min -0.598
_refine_diff_density_rms 0.071
_refine_ls_extinction_method none
_refine_ls_goodness_of_fit_ref 1.048
_refine_ls_hydrogen_treatment constr
_refine_ls_matrix_type full
_refine_ls_number_parameters 844
_refine_ls_number_reflns 9892
_refine_ls_number_restraints 147
_refine_ls_restrained_S_all 1.174
_refine_ls_R_factor_all 0.1297
_refine_ls_R_factor_gt 0.0769
_refine_ls_shift/su_max 0.003
_refine_ls_shift/su_mean 0.000
_refine_ls_structure_factor_coef Fsqd
_refine_ls_weighting_details 'w=1/[\s^2^(Fo^2^)+(0.1080P)^2^+16.1941P] where P=(Fo^2^+2Fc^2^)/3'
_refine_ls_weighting_scheme calc
_refine_ls_wR_factor_gt 0.2007
_refine_ls_wR_factor_ref 0.2358
_reflns_Friedel_coverage 0.000
_reflns_number_gt 5771
_reflns_number_total 9892
_reflns_threshold_expression 'I > 2\s(I)'
_cod_data_source_file c6dt00808a2.cif
_cod_data_source_block shelx
_cod_depositor_comments 'Adding full bibliography for 7038913--7038924.cif.'
_cod_original_cell_volume 8675(3)
_cod_database_code 7038917
_shelx_space_group_comment
;
The symmetry employed for this shelxl refinement is uniquely defined
by the following loop, which should always be used as a source of
symmetry information in preference to the above space-group names.
They are only intended as comments.
;
_shelx_estimated_absorpt_t_min 0.984
_shelx_estimated_absorpt_t_max 0.989
_shelxl_version_number 2013-4

loop_
_space_group_symop_operation_xyz
'x, y, z'
'-x, y, -z+1/2'
'x+1/2, y+1/2, z'
'-x+1/2, y+1/2, -z+1/2'
'-x, -y, -z'
'x, -y, z-1/2'
'-x+1/2, -y+1/2, -z'
'x+1/2, -y+1/2, z-1/2'

loop_
_atom_site_label
_atom_site_type_symbol
_atom_site_fract_x
_atom_site_fract_y
_atom_site_fract_z
_atom_site_U_iso_or_equiv
_atom_site_adp_type
_atom_site_occupancy
_atom_site_site_symmetry_order
_atom_site_calc_flag
_atom_site_refinement_flags_posn
_atom_site_refinement_flags_adp
_atom_site_refinement_flags_occupancy
_atom_site_disorder_assembly
_atom_site_disorder_group
C1 C 0.75393(16) 0.44903(18) 0.03856(13) 0.0301(7) Uani 1 1 d . . . . .
C2 C 0.75515(17) 0.4622(2) -0.01459(14) 0.0393(9) Uani 1 1 d . . . . .
H2 H 0.7811 0.5035 -0.0249 0.047 Uiso 1 1 calc R U . . .
C3 C 0.72008(18) 0.4174(3) -0.05258(14) 0.0502(11) Uani 1 1 d . . . . .
C4 C 0.68244(19) 0.3565(3) -0.03988(14) 0.0499(10) Uani 1 1 d . . . . .
H4 H 0.6581 0.3259 -0.0663 0.060 Uiso 1 1 calc R U . . .
C5 C 0.68089(17) 0.3408(2) 0.01258(13) 0.0371(8) Uani 1 1 d . . . . .
C6 C 0.71612(16) 0.38688(18) 0.05069(12) 0.0294(7) Uani 1 1 d . . . . .
H6 H 0.7142 0.3753 0.0865 0.035 Uiso 1 1 calc R U . . .
C7 C 0.7225(2) 0.4372(3) -0.10899(18) 0.0800(18) Uani 1 1 d D U . . .
C8 C 0.6406(2) 0.2762(3) 0.02881(16) 0.0512(11) Uani 1 1 d . . . . .
C9 C 0.72664(17) 0.55752(18) 0.10341(14) 0.0335(7) Uani 1 1 d . . . . .
C10 C 0.74314(19) 0.61888(19) 0.13498(17) 0.0428(9) Uani 1 1 d . . . . .
H10 H 0.7924 0.6316 0.1440 0.051 Uiso 1 1 calc R U . . .
C11 C 0.6915(2) 0.6623(2) 0.15385(17) 0.0469(9) Uani 1 1 d . . . . .
C12 C 0.61877(19) 0.6477(2) 0.13987(15) 0.0417(9) Uani 1 1 d . . . . .
H12 H 0.5828 0.6774 0.1525 0.050 Uiso 1 1 calc R U . . .
C13 C 0.60045(17) 0.5890(2) 0.10731(15) 0.0367(8) Uani 1 1 d . . . . .
C14 C 0.65306(17) 0.54440(19) 0.08962(14) 0.0344(7) Uani 1 1 d . . . . .
H14 H 0.6385 0.5038 0.0675 0.041 Uiso 1 1 calc R U . . .
C15 C 0.7139(3) 0.7238(3) 0.1912(3) 0.0709(15) Uani 1 1 d . . . . .
C16 C 0.52347(19) 0.5731(2) 0.08926(16) 0.0496(10) Uani 1 1 d D . . . .
C17 C 0.82793(15) 0.45605(17) 0.13515(13) 0.0274(7) Uani 1 1 d . . . . .
C18 C 0.83269(17) 0.4795(2) 0.18662(14) 0.0360(8) Uani 1 1 d . . . . .
H18 H 0.8091 0.5240 0.1939 0.043 Uiso 1 1 calc R U . . .
C19 C 0.87014(17) 0.4412(2) 0.22809(13) 0.0357(8) Uani 1 1 d . . . . .
C20 C 0.90364(16) 0.37533(19) 0.21927(13) 0.0314(7) Uani 1 1 d . . . . .
H20 H 0.9284 0.3480 0.2474 0.038 Uiso 1 1 calc R U . . .
C21 C 0.90007(16) 0.35022(18) 0.16819(13) 0.0301(7) Uani 1 1 d . . . . .
C22 C 0.86325(16) 0.38974(18) 0.12742(13) 0.0294(7) Uani 1 1 d . . . . .
H22 H 0.8619 0.3712 0.0928 0.035 Uiso 1 1 calc R U . . .
C23 C 0.8751(2) 0.4700(3) 0.28200(18) 0.0752(18) Uani 1 1 d D . . . .
C24 C 0.9347(2) 0.2791(2) 0.15813(14) 0.0511(11) Uani 1 1 d D . . . .
C25 C 0.85140(17) 0.55598(18) 0.06303(15) 0.0361(8) Uani 1 1 d . . . . .
C26 C 0.92497(17) 0.54202(19) 0.07368(14) 0.0328(7) Uani 1 1 d . . . . .
H26 H 0.9410 0.5042 0.0978 0.039 Uiso 1 1 calc R U . . .
C27 C 0.97558(18) 0.58169(19) 0.05008(14) 0.0358(8) Uani 1 1 d . . . . .
C28 C 0.9552(2) 0.6369(2) 0.01511(17) 0.0462(10) Uani 1 1 d . . . . .
H28 H 0.9899 0.6636 -0.0012 0.055 Uiso 1 1 calc R U . . .
C29 C 0.8823(2) 0.6526(2) 0.0042(2) 0.0568(12) Uani 1 1 d . . . . .
C30 C 0.8323(2) 0.6136(2) 0.02869(19) 0.0531(11) Uani 1 1 d . . . . .
H30 H 0.7830 0.6269 0.0217 0.064 Uiso 1 1 calc R U . . .
C31 C 1.05368(19) 0.5650(3) 0.06336(15) 0.0475(10) Uani 1 1 d . . . . .
C32 C 0.8575(3) 0.7086(3) -0.0365(3) 0.0853(19) Uani 1 1 d . U . . .
C33 C 0.0871(4) 0.8758(4) 0.3800(3) 0.112(2) Uani 1 1 d . U . . .
C34 C 0.1148(5) 0.8802(6) 0.4363(3) 0.151(4) Uani 1 1 d . . . . .
H34A H 0.0778 0.8624 0.4570 0.227 Uiso 1 1 calc R U . . .
H34B H 0.1267 0.9315 0.4457 0.227 Uiso 1 1 calc R U . . .
H34C H 0.1580 0.8496 0.4435 0.227 Uiso 1 1 calc R U . . .
O1 O 0.0211(3) 0.7261(3) 0.2240(3) 0.0533(14) Uani 0.5 1 d . . P A -1
O2 O 0.1087(3) 0.8394(3) 0.2129(2) 0.0418(12) Uani 0.5 1 d . . P A -1
O3 O 0.0636(11) 0.9757(11) 0.2350(8) 0.095(7) Uani 0.5 1 d . . P A -1
O4 O -0.0643(6) 0.9743(5) 0.2661(5) 0.038(4) Uani 0.5 1 d . . P A -1
O5 O -0.1373(3) 0.8459(3) 0.2565(2) 0.0453(13) Uani 0.5 1 d . . P A -1
O6 O -0.0403(3) 0.7607(3) 0.3116(2) 0.0504(14) Uani 0.5 1 d . . P A -1
C35 C 0.0921(5) 0.7119(5) 0.2127(4) 0.050(2) Uani 0.5 1 d . . P A -1
H35A H 0.0930 0.6653 0.1928 0.060 Uiso 0.5 1 calc R U P A -1
H35B H 0.1249 0.7065 0.2457 0.060 Uiso 0.5 1 calc R U P A -1
C36 C 0.1171(11) 0.7734(9) 0.1815(9) 0.042(4) Uani 0.5 1 d . . P A -1
H36A H 0.1681 0.7664 0.1760 0.050 Uiso 0.5 1 calc R U P A -1
H36B H 0.0874 0.7769 0.1470 0.050 Uiso 0.5 1 calc R U P A -1
C37 C 0.1429(4) 0.9032(5) 0.1932(4) 0.051(2) Uani 0.5 1 d . . P A -1
H37A H 0.1208 0.9141 0.1571 0.061 Uiso 0.5 1 calc R U P A -1
H37B H 0.1948 0.8931 0.1924 0.061 Uiso 0.5 1 calc R U P A -1
C38 C 0.1343(12) 0.9672(12) 0.2273(8) 0.046(4) Uani 0.5 1 d . U P A -1
H38A H 0.1642 0.9600 0.2615 0.055 Uiso 0.5 1 calc R U P A -1
H38B H 0.1512 1.0124 0.2111 0.055 Uiso 0.5 1 calc R U P A -1
C39 C 0.0395(12) 1.0460(16) 0.2528(13) 0.076(9) Uani 0.5 1 d . . P A -1
H39A H 0.0557 1.0870 0.2318 0.092 Uiso 0.5 1 calc R U P A -1
H39B H 0.0576 1.0542 0.2901 0.092 Uiso 0.5 1 calc R U P A -1
C40 C -0.0411(7) 1.0391(10) 0.2449(9) 0.035(5) Uani 0.5 1 d . . P A -1
H40A H -0.0624 1.0818 0.2614 0.042 Uiso 0.5 1 calc R U P A -1
H40B H -0.0583 1.0404 0.2070 0.042 Uiso 0.5 1 calc R U P A -1
C41 C -0.1465(13) 0.9776(15) 0.2609(8) 0.056(5) Uani 0.5 1 d . . P A -1
H41A H -0.1620 0.9850 0.2959 0.067 Uiso 0.5 1 calc R U P A -1
H41B H -0.1637 1.0201 0.2387 0.067 Uiso 0.5 1 calc R U P A -1
C42 C -0.1790(4) 0.9085(5) 0.2374(3) 0.0462(19) Uani 0.5 1 d . . P A -1
H42A H -0.2287 0.9033 0.2462 0.055 Uiso 0.5 1 calc R U P A -1
H42B H -0.1812 0.9109 0.1989 0.055 Uiso 0.5 1 calc R U P A -1
C43 C -0.1515(5) 0.8198(7) 0.3068(4) 0.057(2) Uani 0.5 1 d . . P A -1
H43A H -0.2039 0.8134 0.3077 0.069 Uiso 0.5 1 calc R U P A -1
H43B H -0.1324 0.8546 0.3347 0.069 Uiso 0.5 1 calc R U P A -1
C44 C -0.1128(14) 0.7465(12) 0.3133(11) 0.062(6) Uani 0.5 1 d . . P A -1
H44A H -0.1201 0.7238 0.3472 0.074 Uiso 0.5 1 calc R U P A -1
H44B H -0.1315 0.7123 0.2849 0.074 Uiso 0.5 1 calc R U P A -1
C45 C 0.0005(6) 0.6940(6) 0.3093(5) 0.076(3) Uani 0.5 1 d . . P A -1
H45A H -0.0206 0.6547 0.3293 0.091 Uiso 0.5 1 calc R U P A -1
H45B H 0.0507 0.7023 0.3253 0.091 Uiso 0.5 1 calc R U P A -1
C46 C 0.0000 0.6685(4) 0.2500 0.076(2) Uani 1 2 d S T P . .
H46A H 0.0334 0.6265 0.2479 0.091 Uiso 0.5 1 calc R U P A .
H46B H -0.0490 0.6529 0.2351 0.091 Uiso 0.5 1 calc R U P . .
B1 B 0.78999(18) 0.5041(2) 0.08546(16) 0.0305(8) Uani 1 1 d . . . . .
N1 N 0.0617(2) 0.8679(3) 0.33818(18) 0.0830(15) Uani 1 1 d . . . . .
F1A F 0.7669(3) 0.4969(4) -0.11504(15) 0.0622(19) Uani 0.649(10) 1 d D . P B 1
F2A F 0.6624(3) 0.4476(4) -0.1356(2) 0.0764(19) Uani 0.649(10) 1 d D U P B 1
F3A F 0.7458(4) 0.3802(4) -0.13575(18) 0.090(2) Uani 0.649(10) 1 d D U P B 1
F1B F 0.7014(13) 0.3798(8) -0.1399(6) 0.156(7) Uani 0.351(10) 1 d D U P B 2
F2B F 0.7856(4) 0.4445(11) -0.1218(4) 0.091(4) Uani 0.351(10) 1 d D U P B 2
F3B F 0.6612(3) 0.4819(5) -0.1266(3) 0.043(2) Uani 0.351(10) 1 d D U P B 2
F4 F 0.6237(2) 0.22812(19) -0.00910(11) 0.0967(12) Uani 1 1 d . U . . .
F5 F 0.57876(13) 0.29547(18) 0.04685(12) 0.0781(9) Uani 1 1 d . . . . .
F6 F 0.67713(14) 0.23924(13) 0.06847(10) 0.0562(6) Uani 1 1 d . . . . .
F7 F 0.76978(19) 0.76164(18) 0.17756(17) 0.1051(13) Uani 1 1 d . . . . .
F8 F 0.7369(2) 0.69876(19) 0.23951(15) 0.1056(13) Uani 1 1 d . . . . .
F9 F 0.66353(18) 0.77256(18) 0.19530(15) 0.1001(12) Uani 1 1 d . U . . .
F10A F 0.4754(19) 0.5857(18) 0.1183(10) 0.027(6) Uani 0.133(10) 1 d . U P C 1
F11A F 0.5048(15) 0.6305(11) 0.0562(9) 0.069(8) Uani 0.133(10) 1 d D U P C 1
F12A F 0.5099(8) 0.5229(9) 0.0532(7) 0.041(6) Uani 0.133(10) 1 d D U P C 1
F13A F 0.8390(4) 0.5339(4) 0.2835(3) 0.067(2) Uani 0.545(7) 1 d D . P D 1
F14A F 0.9474(2) 0.5043(3) 0.29318(17) 0.0606(17) Uani 0.545(7) 1 d D . P D 1
F15A F 0.8686(4) 0.4322(3) 0.3179(2) 0.0610(19) Uani 0.545(7) 1 d D . P D 1
F16A F 0.9836(3) 0.2573(3) 0.1961(2) 0.079(2) Uani 0.760(12) 1 d D . P E 1
F17A F 0.8835(3) 0.22292(19) 0.1569(2) 0.0682(16) Uani 0.760(12) 1 d D . P E 1
F18A F 0.9582(5) 0.2724(7) 0.1129(2) 0.064(2) Uani 0.760(12) 1 d D . P E 1
F10B F 0.4793(3) 0.6060(3) 0.1187(3) 0.0675(18) Uani 0.867(10) 1 d . . P C 2
F11B F 0.5030(2) 0.5909(4) 0.04034(16) 0.096(2) Uani 0.867(10) 1 d D . P C 2
F12B F 0.50867(15) 0.50060(18) 0.0925(2) 0.0785(19) Uani 0.867(10) 1 d . . P C 2
F13B F 0.8737(6) 0.5357(5) 0.2921(4) 0.082(3) Uani 0.455(7) 1 d D U P D 2
F14B F 0.8041(4) 0.4445(4) 0.3007(2) 0.071(2) Uani 0.455(7) 1 d D . P D 2
F15B F 0.9130(4) 0.4237(4) 0.3185(2) 0.0598(19) Uani 0.455(7) 1 d D . P D 2
F16B F 0.9382(11) 0.2710(18) 0.1072(4) 0.044(5) Uani 0.240(12) 1 d D . P E 2
F17B F 1.0099(5) 0.2911(9) 0.1720(7) 0.072(5) Uani 0.240(12) 1 d D U P E 2
F18B F 0.9225(12) 0.2209(6) 0.1836(7) 0.087(6) Uani 0.240(12) 1 d D U P E 2
F19 F 1.06676(11) 0.49508(16) 0.07633(11) 0.0627(7) Uani 1 1 d . . . . .
F20 F 1.08409(15) 0.6041(2) 0.10384(11) 0.0905(11) Uani 1 1 d . . . . .
F21 F 1.09131(12) 0.57990(17) 0.02406(10) 0.0669(8) Uani 1 1 d . . . . .
F22A F 0.9123(3) 0.7606(4) -0.0373(3) 0.087(2) Uani 0.5 1 d . U P F 1
F23A F 0.8018(4) 0.7453(5) -0.0252(4) 0.092(3) Uani 0.5 1 d . . P F 1
F24A F 0.8498(8) 0.6836(4) -0.0839(3) 0.112(3) Uani 0.5 1 d . . P F 1
F22B F 0.7908(6) 0.6890(7) -0.0672(5) 0.138(4) Uani 0.5 1 d . U P F 2
F23B F 0.8982(6) 0.7096(6) -0.0773(4) 0.113(3) Uani 0.5 1 d . U P F 2
F24B F 0.8460(8) 0.7716(5) -0.0242(5) 0.140(4) Uani 0.5 1 d . U P F 2
Ca1 Ca 0.0000 0.85800(6) 0.2500 0.0398(3) Uani 1 2 d S T P . .

loop_
_atom_site_aniso_label
_atom_site_aniso_U_11
_atom_site_aniso_U_22
_atom_site_aniso_U_33
_atom_site_aniso_U_23
_atom_site_aniso_U_13
_atom_site_aniso_U_12
C1 0.0193(13) 0.0378(18) 0.0338(17) 0.0055(14) 0.0053(12) 0.0055(13)
C2 0.0196(14) 0.061(2) 0.0374(19) 0.0192(17) 0.0032(13) -0.0001(15)
C3 0.0223(16) 0.099(3) 0.0290(19) 0.013(2) 0.0018(13) -0.0069(19)
C4 0.0307(17) 0.091(3) 0.0278(18) -0.005(2) 0.0029(14) -0.014(2)
C5 0.0267(16) 0.056(2) 0.0284(17) -0.0001(16) 0.0038(13) -0.0067(15)
C6 0.0234(14) 0.0388(18) 0.0263(16) 0.0026(13) 0.0048(12) 0.0016(13)
C7 0.036(2) 0.157(5) 0.045(3) 0.022(3) -0.0041(19) -0.035(3)
C8 0.049(2) 0.069(3) 0.037(2) -0.013(2) 0.0074(17) -0.023(2)
C9 0.0244(15) 0.0285(16) 0.048(2) 0.0096(15) 0.0081(14) 0.0022(13)
C10 0.0293(17) 0.0297(18) 0.069(3) 0.0006(17) 0.0045(17) 0.0061(14)
C11 0.039(2) 0.0312(18) 0.070(3) 0.0001(18) 0.0041(18) 0.0088(16)
C12 0.0355(18) 0.0340(19) 0.057(2) 0.0040(17) 0.0097(16) 0.0138(15)
C13 0.0250(15) 0.0381(19) 0.049(2) 0.0119(16) 0.0106(14) 0.0085(14)
C14 0.0259(15) 0.0349(18) 0.044(2) 0.0072(15) 0.0100(14) 0.0048(13)
C15 0.046(2) 0.045(3) 0.116(5) -0.021(3) -0.012(3) 0.019(2)
C16 0.0286(18) 0.057(3) 0.065(3) 0.004(2) 0.0120(17) 0.0109(18)
C17 0.0179(13) 0.0281(16) 0.0365(17) -0.0016(13) 0.0046(12) -0.0031(12)
C18 0.0255(15) 0.0374(18) 0.045(2) -0.0104(16) 0.0033(14) 0.0055(14)
C19 0.0265(15) 0.048(2) 0.0326(18) -0.0102(15) 0.0044(13) 0.0029(15)
C20 0.0244(15) 0.0375(18) 0.0319(17) 0.0023(14) 0.0015(12) -0.0013(13)
C21 0.0246(14) 0.0314(17) 0.0331(17) -0.0031(13) -0.0012(12) 0.0019(13)
C22 0.0264(15) 0.0320(17) 0.0293(17) -0.0046(13) 0.0011(12) 0.0024(13)
C23 0.065(3) 0.114(5) 0.043(3) -0.026(3) -0.007(2) 0.050(3)
C24 0.060(3) 0.044(2) 0.043(2) -0.0112(19) -0.0184(19) 0.020(2)
C25 0.0274(16) 0.0293(17) 0.053(2) 0.0030(15) 0.0108(14) 0.0009(13)
C26 0.0243(15) 0.0336(17) 0.0410(19) -0.0060(15) 0.0063(13) -0.0043(13)
C27 0.0289(16) 0.0367(18) 0.043(2) -0.0089(15) 0.0100(14) -0.0073(14)
C28 0.0390(19) 0.0309(18) 0.073(3) -0.0006(18) 0.0261(19) -0.0063(15)
C29 0.047(2) 0.036(2) 0.094(3) 0.021(2) 0.031(2) 0.0087(18)
C30 0.0337(19) 0.039(2) 0.090(3) 0.025(2) 0.023(2) 0.0085(16)
C31 0.0260(17) 0.072(3) 0.046(2) -0.007(2) 0.0064(15) -0.0160(18)
C32 0.061(3) 0.060(3) 0.144(5) 0.053(3) 0.050(3) 0.015(2)
C33 0.105(5) 0.110(5) 0.109(5) -0.034(4) -0.040(4) 0.021(4)
C34 0.151(8) 0.178(9) 0.106(6) -0.038(6) -0.060(5) 0.051(7)
O1 0.047(3) 0.048(3) 0.067(4) 0.007(3) 0.015(3) -0.004(3)
O2 0.034(3) 0.054(3) 0.040(3) 0.000(3) 0.012(3) -0.002(3)
O3 0.087(13) 0.121(13) 0.080(14) 0.025(10) 0.025(10) 0.012(10)
O4 0.037(6) 0.016(4) 0.066(9) 0.012(5) 0.031(6) 0.009(4)
O5 0.034(3) 0.061(4) 0.042(3) 0.000(3) 0.011(2) -0.003(3)
O6 0.047(3) 0.059(4) 0.045(3) 0.008(3) 0.007(3) -0.008(3)
C35 0.058(5) 0.048(5) 0.048(5) -0.001(4) 0.021(4) 0.005(4)
C36 0.038(5) 0.058(11) 0.032(6) 0.000(7) 0.012(4) 0.003(7)
C37 0.034(4) 0.055(5) 0.068(6) 0.008(4) 0.022(4) -0.006(4)
C38 0.040(7) 0.047(6) 0.050(9) 0.007(6) 0.008(6) 0.002(5)
C39 0.095(16) 0.068(13) 0.066(14) 0.008(10) 0.009(13) 0.030(9)
C40 0.024(6) 0.025(6) 0.054(10) 0.019(6) -0.008(7) 0.005(5)
C41 0.043(8) 0.087(13) 0.038(8) -0.002(7) 0.010(6) 0.004(7)
C42 0.028(3) 0.063(5) 0.048(5) -0.008(4) 0.006(3) 0.004(3)
C43 0.044(5) 0.083(7) 0.048(5) -0.002(5) 0.019(4) -0.012(5)
C44 0.060(8) 0.075(14) 0.054(10) -0.002(10) 0.021(6) -0.007(10)
C45 0.060(6) 0.071(7) 0.098(8) 0.051(7) 0.011(6) 0.011(5)
C46 0.091(6) 0.047(4) 0.089(6) 0.000 0.011(4) 0.000
B1 0.0201(15) 0.0293(18) 0.042(2) 0.0059(16) 0.0059(14) 0.0018(14)
N1 0.062(3) 0.104(4) 0.073(3) -0.039(3) -0.028(2) 0.038(2)
F1A 0.049(3) 0.108(4) 0.031(2) 0.017(2) 0.0065(17) -0.032(3)
F2A 0.076(2) 0.079(2) 0.074(2) 0.0024(10) 0.0073(10) -0.0019(10)
F3A 0.082(4) 0.170(5) 0.022(2) -0.004(3) 0.020(2) -0.021(4)
F1B 0.195(11) 0.190(11) 0.089(8) 0.001(7) 0.041(8) 0.010(9)
F2B 0.048(4) 0.170(10) 0.058(5) 0.027(6) 0.017(4) -0.002(6)
F3B 0.056(4) 0.050(5) 0.019(3) 0.016(3) -0.012(2) -0.008(3)
F4 0.138(3) 0.100(2) 0.0520(16) -0.0285(16) 0.0117(17) -0.072(2)
F5 0.0387(13) 0.098(2) 0.102(2) 0.0111(18) 0.0238(14) -0.0246(14)
F6 0.0623(15) 0.0541(14) 0.0539(15) 0.0029(11) 0.0144(12) -0.0197(12)
F7 0.080(2) 0.0602(18) 0.175(4) -0.042(2) 0.013(2) -0.0157(17)
F8 0.118(3) 0.077(2) 0.108(3) -0.028(2) -0.036(2) 0.014(2)
F9 0.076(2) 0.075(2) 0.143(3) -0.055(2) -0.0124(19) 0.0342(17)
F10A 0.026(8) 0.041(10) 0.019(7) 0.007(6) 0.016(6) -0.007(7)
F11A 0.046(10) 0.093(11) 0.064(11) -0.014(8) -0.013(8) 0.004(8)
F12A 0.033(7) 0.038(9) 0.049(10) 0.005(7) -0.001(6) 0.002(6)
F13A 0.078(5) 0.077(4) 0.042(3) -0.035(3) -0.005(3) 0.008(4)
F14A 0.046(3) 0.088(4) 0.047(3) -0.035(2) 0.0060(19) -0.028(2)
F15A 0.086(6) 0.065(3) 0.035(3) -0.005(2) 0.017(3) -0.019(4)
F16A 0.100(4) 0.059(3) 0.064(3) -0.018(2) -0.045(3) 0.049(3)
F17A 0.078(3) 0.0338(19) 0.090(3) -0.0124(18) 0.000(2) 0.0000(18)
F18A 0.066(5) 0.066(4) 0.064(3) 0.001(3) 0.022(3) 0.038(4)
F10B 0.030(2) 0.064(4) 0.112(4) -0.014(2) 0.0230(19) 0.008(2)
F11B 0.0338(17) 0.195(7) 0.058(2) 0.023(3) -0.0013(16) -0.010(3)
F12B 0.0290(14) 0.052(2) 0.155(5) -0.002(2) 0.0130(18) 0.0002(13)
F13B 0.123(8) 0.076(5) 0.047(5) -0.024(4) 0.013(5) -0.042(5)
F14B 0.082(5) 0.094(5) 0.043(3) -0.005(3) 0.031(3) 0.013(4)
F15B 0.070(4) 0.076(4) 0.034(3) -0.011(3) 0.007(3) 0.012(4)
F16B 0.030(8) 0.048(8) 0.049(8) -0.031(6) -0.018(5) 0.024(7)
F17B 0.061(6) 0.076(8) 0.069(8) -0.038(6) -0.029(5) 0.049(6)
F18B 0.114(10) 0.062(7) 0.082(9) 0.008(6) 0.007(8) 0.035(7)
F19 0.0254(11) 0.0819(19) 0.0802(18) 0.0146(15) 0.0047(11) 0.0045(11)
F20 0.0600(17) 0.141(3) 0.0681(19) -0.0390(19) -0.0009(14) -0.0454(18)
F21 0.0314(11) 0.111(2) 0.0623(16) 0.0154(15) 0.0204(11) 0.0002(13)
F22A 0.049(3) 0.075(4) 0.137(5) 0.076(4) 0.011(3) -0.009(3)
F23A 0.055(4) 0.073(5) 0.153(7) 0.071(5) 0.028(4) 0.031(3)
F24A 0.174(11) 0.069(5) 0.081(6) 0.025(4) -0.024(6) 0.046(6)
F22B 0.131(7) 0.124(7) 0.160(7) 0.094(6) 0.015(6) 0.007(6)
F23B 0.113(3) 0.113(3) 0.114(3) 0.0024(10) 0.0153(11) 0.0008(10)
F24B 0.167(8) 0.067(5) 0.190(8) 0.035(5) 0.043(7) 0.042(6)
Ca1 0.0478(6) 0.0397(6) 0.0344(5) 0.000 0.0155(4) 0.000

loop_
_atom_type_symbol
_atom_type_description
_atom_type_scat_dispersion_real
_atom_type_scat_dispersion_imag
_atom_type_scat_source
C C 0.0033 0.0016 'International Tables Vol C Tables 4.2.6.8 and 6.1.1.4'
H H 0.0000 0.0000 'International Tables Vol C Tables 4.2.6.8 and 6.1.1.4'
B B 0.0013 0.0007 'International Tables Vol C Tables 4.2.6.8 and 6.1.1.4'
N N 0.0061 0.0033 'International Tables Vol C Tables 4.2.6.8 and 6.1.1.4'
O O 0.0106 0.0060 'International Tables Vol C Tables 4.2.6.8 and 6.1.1.4'
F F 0.0171 0.0103 'International Tables Vol C Tables 4.2.6.8 and 6.1.1.4'
Ca Ca 0.2262 0.3064 'International Tables Vol C Tables 4.2.6.8 and 6.1.1.4'

loop_
_geom_angle_atom_site_label_1
_geom_angle_atom_site_label_2
_geom_angle_atom_site_label_3
_geom_angle
_geom_angle_site_symmetry_1
_geom_angle_site_symmetry_3
C6 C1 C2 115.6(3) . .
C6 C1 B1 120.1(3) . .
C2 C1 B1 124.2(3) . .
C3 C2 C1 122.3(3) . .
C3 C2 H2 118.9 . .
C1 C2 H2 118.9 . .
C4 C3 C2 121.3(3) . .
C4 C3 C7 120.1(4) . .
C2 C3 C7 118.5(4) . .
C3 C4 C5 118.2(4) . .
C3 C4 H4 120.9 . .
C5 C4 H4 120.9 . .
C4 C5 C6 120.0(3) . .
C4 C5 C8 120.8(3) . .
C6 C5 C8 119.2(3) . .
C1 C6 C5 122.6(3) . .
C1 C6 H6 118.7 . .
C5 C6 H6 118.7 . .
F2B C7 F1B 98.1(11) . .
F2A C7 F3A 99.3(5) . .
F2A C7 F1A 109.2(5) . .
F3A C7 F1A 107.8(5) . .
F2B C7 F3B 126.3(8) . .
F1B C7 F3B 95.0(10) . .
F2A C7 C3 115.5(4) . .
F2B C7 C3 114.7(5) . .
F1B C7 C3 110.3(8) . .
F3A C7 C3 111.3(5) . .
F1A C7 C3 112.8(4) . .
F3B C7 C3 108.8(4) . .
F4 C8 F6 106.7(4) . .
F4 C8 F5 107.0(3) . .
F6 C8 F5 104.2(3) . .
F4 C8 C5 113.4(3) . .
F6 C8 C5 112.5(3) . .
F5 C8 C5 112.4(4) . .
C10 C9 C14 115.1(3) . .
C10 C9 B1 121.5(3) . .
C14 C9 B1 123.4(3) . .
C11 C10 C9 123.3(3) . .
C11 C10 H10 118.4 . .
C9 C10 H10 118.4 . .
C10 C11 C12 120.3(4) . .
C10 C11 C15 119.9(4) . .
C12 C11 C15 119.7(4) . .
C13 C12 C11 118.0(3) . .
C13 C12 H12 121.0 . .
C11 C12 H12 121.0 . .
C12 C13 C14 121.2(3) . .
C12 C13 C16 120.0(3) . .
C14 C13 C16 118.8(4) . .
C13 C14 C9 122.1(3) . .
C13 C14 H14 119.0 . .
C9 C14 H14 119.0 . .
F9 C15 F7 105.7(4) . .
F9 C15 F8 107.7(5) . .
F7 C15 F8 104.3(4) . .
F9 C15 C11 114.1(4) . .
F7 C15 C11 112.3(5) . .
F8 C15 C11 112.0(4) . .
F10A C16 F12A 117.3(17) . .
F11B C16 F10B 108.1(5) . .
F11B C16 F12B 105.2(5) . .
F10B C16 F12B 104.7(4) . .
F10A C16 F11A 95.0(18) . .
F12A C16 F11A 94.4(13) . .
F10A C16 C13 121.0(15) . .
F12A C16 C13 117.0(8) . .
F11B C16 C13 114.1(3) . .
F10B C16 C13 112.4(4) . .
F12B C16 C13 111.6(3) . .
F11A C16 C13 102.1(12) . .
C18 C17 C22 115.2(3) . .
C18 C17 B1 123.8(3) . .
C22 C17 B1 120.9(3) . .
C17 C18 C19 123.3(3) . .
C17 C18 H18 118.3 . .
C19 C18 H18 118.3 . .
C20 C19 C18 120.1(3) . .
C20 C19 C23 119.0(3) . .
C18 C19 C23 120.9(3) . .
C19 C20 C21 118.1(3) . .
C19 C20 H20 120.9 . .
C21 C20 H20 120.9 . .
C22 C21 C20 120.8(3) . .
C22 C21 C24 120.4(3) . .
C20 C21 C24 118.8(3) . .
C21 C22 C17 122.5(3) . .
C21 C22 H22 118.8 . .
C17 C22 H22 118.8 . .
F15A C23 F13A 112.4(6) . .
F13B C23 F15B 117.9(7) . .
F15A C23 C19 122.5(5) . .
F13B C23 C19 123.1(6) . .
F13A C23 C19 111.1(4) . .
F15B C23 C19 113.0(4) . .
F15A C23 F14A 105.9(5) . .
F13A C23 F14A 94.7(5) . .
C19 C23 F14A 106.2(4) . .
F13B C23 F14B 100.7(6) . .
F15B C23 F14B 89.6(6) . .
C19 C23 F14B 103.5(4) . .
F18A C24 F16A 111.0(5) . .
F18B C24 F16B 116.6(17) . .
F18A C24 F17A 102.6(6) . .
F16A C24 F17A 102.1(4) . .
F18B C24 F17B 103.5(11) . .
F16B C24 F17B 95.5(11) . .
F18B C24 C21 121.2(7) . .
F18A C24 C21 116.2(6) . .
F16A C24 C21 114.3(3) . .
F16B C24 C21 110.2(13) . .
F17A C24 C21 109.0(3) . .
F17B C24 C21 105.3(6) . .
C30 C25 C26 115.5(3) . .
C30 C25 B1 121.4(3) . .
C26 C25 B1 122.9(3) . .
C27 C26 C25 122.1(3) . .
C27 C26 H26 119.0 . .
C25 C26 H26 119.0 . .
C28 C27 C26 121.2(3) . .
C28 C27 C31 119.0(3) . .
C26 C27 C31 119.8(3) . .
C27 C28 C29 118.0(3) . .
C27 C28 H28 121.0 . .
C29 C28 H28 121.0 . .
C30 C29 C28 120.3(4) . .
C30 C29 C32 120.0(4) . .
C28 C29 C32 119.6(4) . .
C29 C30 C25 122.8(4) . .
C29 C30 H30 118.6 . .
C25 C30 H30 118.6 . .
F19 C31 F20 105.4(4) . .
F19 C31 F21 106.7(3) . .
F20 C31 F21 105.9(3) . .
F19 C31 C27 113.4(3) . .
F20 C31 C27 112.5(4) . .
F21 C31 C27 112.4(3) . .
F24A C32 F23A 113.3(9) . .
F24B C32 F23B 108.9(8) . .
F24A C32 F22A 102.6(8) . .
F23A C32 F22A 105.6(7) . .
F24B C32 F22B 102.0(9) . .
F23B C32 F22B 96.3(10) . .
F24B C32 C29 120.5(9) . .
F24A C32 C29 114.3(6) . .
F23A C32 C29 112.2(6) . .
F23B C32 C29 113.1(6) . .
F22A C32 C29 107.8(5) . .
F22B C32 C29 112.9(5) . .
N1 C33 C34 173.9(10) . .
C33 C34 H34A 109.5 . .
C33 C34 H34B 109.5 . .
H34A C34 H34B 109.5 . .
C33 C34 H34C 109.5 . .
H34A C34 H34C 109.5 . .
H34B C34 H34C 109.5 . .
C46 O1 C35 107.8(6) . .
C46 O1 Ca1 123.0(4) . .
C35 O1 Ca1 114.0(5) . .
C37 O2 C36 112.2(9) . .
C37 O2 Ca1 117.8(5) . .
C36 O2 Ca1 119.7(9) . .
C38 O3 C39 119.3(19) . .
C38 O3 Ca1 114.4(15) . .
C39 O3 Ca1 122.1(16) . .
C40 O4 C41 107.1(13) . .
C40 O4 Ca1 118.0(9) . .
C41 O4 Ca1 121.4(12) . .
C42 O5 C43 114.8(7) . .
C42 O5 Ca1 114.2(4) . .
C43 O5 Ca1 112.5(5) . .
C44 O6 C45 111.9(11) . .
C44 O6 Ca1 121.0(12) . .
C45 O6 Ca1 110.9(5) . .
O1 C35 C36 109.9(11) . .
O1 C35 H35A 109.7 . .
C36 C35 H35A 109.7 . .
O1 C35 H35B 109.7 . .
C36 C35 H35B 109.7 . .
H35A C35 H35B 108.2 . .
O2 C36 C35 104.6(14) . .
O2 C36 H36A 110.8 . .
C35 C36 H36A 110.8 . .
O2 C36 H36B 110.8 . .
C35 C36 H36B 110.8 . .
H36A C36 H36B 108.9 . .
O2 C37 C38 109.6(11) . .
O2 C37 H37A 109.8 . .
C38 C37 H37A 109.8 . .
O2 C37 H37B 109.8 . .
C38 C37 H37B 109.8 . .
H37A C37 H37B 108.2 . .
O3 C38 C37 110.7(16) . .
O3 C38 H38A 109.5 . .
C37 C38 H38A 109.5 . .
O3 C38 H38B 109.5 . .
C37 C38 H38B 109.5 . .
H38A C38 H38B 108.1 . .
O3 C39 C40 103(2) . .
O3 C39 H39A 111.1 . .
C40 C39 H39A 111.1 . .
O3 C39 H39B 111.1 . .
C40 C39 H39B 111.1 . .
H39A C39 H39B 109.0 . .
O4 C40 C39 112.1(16) . .
O4 C40 H40A 109.2 . .
C39 C40 H40A 109.2 . .
O4 C40 H40B 109.2 . .
C39 C40 H40B 109.2 . .
H40A C40 H40B 107.9 . .
C42 C41 O4 110.9(17) . .
C42 C41 H41A 109.5 . .
O4 C41 H41A 109.5 . .
C42 C41 H41B 109.5 . .
O4 C41 H41B 109.5 . .
H41A C41 H41B 108.0 . .
O5 C42 C41 110.6(10) . .
O5 C42 H42A 109.5 . .
C41 C42 H42A 109.5 . .
O5 C42 H42B 109.5 . .
C41 C42 H42B 109.5 . .
H42A C42 H42B 108.1 . .
O5 C43 C44 104.6(13) . .
O5 C43 H43A 110.8 . .
C44 C43 H43A 110.8 . .
O5 C43 H43B 110.8 . .
C44 C43 H43B 110.8 . .
H43A C43 H43B 108.9 . .
O6 C44 C43 106.8(17) . .
O6 C44 H44A 110.4 . .
C43 C44 H44A 110.4 . .
O6 C44 H44B 110.4 . .
C43 C44 H44B 110.4 . .
H44A C44 H44B 108.6 . .
O6 C45 C46 110.2(8) . .
O6 C45 H45A 109.6 . .
C46 C45 H45A 109.6 . .
O6 C45 H45B 109.6 . .
C46 C45 H45B 109.6 . .
H45A C45 H45B 108.1 . .
O1 C46 C45 106.8(7) . .
O1 C46 H46A 110.4 . .
C45 C46 H46A 110.4 . .
O1 C46 H46B 110.4 . .
C45 C46 H46B 110.4 . .
H46A C46 H46B 108.6 . .
C17 B1 C9 110.6(3) . .
C17 B1 C25 109.0(3) . .
C9 B1 C25 108.8(3) . .
C17 B1 C1 110.5(3) . .
C9 B1 C1 108.7(3) . .
C25 B1 C1 109.2(3) . .
C33 N1 Ca1 175.4(5) . .
O2 Ca1 N1 88.0(2) . 2
O2 Ca1 N1 93.23(19) . .
N1 Ca1 N1 171.5(2) 2 .
O2 Ca1 O4 130.0(3) . .
N1 Ca1 O4 84.8(4) 2 .
N1 Ca1 O4 87.9(4) . .
O2 Ca1 O3 67.1(5) . .
N1 Ca1 O3 88.4(5) 2 .
N1 Ca1 O3 84.4(5) . .
O4 Ca1 O3 63.3(3) . .
O2 Ca1 O1 65.75(19) . .
N1 Ca1 O1 83.9(2) 2 .
N1 Ca1 O1 104.32(19) . .
O4 Ca1 O1 160.2(3) . .
O3 Ca1 O1 132.4(5) . .
O2 Ca1 O6 119.1(2) . .
N1 Ca1 O6 119.44(16) 2 .
N1 Ca1 O6 67.13(19) . .
O4 Ca1 O6 107.2(3) . .
O3 Ca1 O6 150.7(5) . .
O1 Ca1 O6 65.1(2) . .
O2 Ca1 O5 156.12(16) . .
N1 Ca1 O5 73.08(18) 2 .
N1 Ca1 O5 107.67(18) . .
O4 Ca1 O5 63.9(3) . .
O3 Ca1 O5 125.1(5) . .
O1 Ca1 O5 97.18(19) . .
O6 Ca1 O5 61.97(19) . .

loop_
_geom_bond_atom_site_label_1
_geom_bond_atom_site_label_2
_geom_bond_distance
_geom_bond_site_symmetry_2
C1 C6 1.387(5) .
C1 C2 1.393(5) .
C1 B1 1.646(5) .
C2 C3 1.374(6) .
C2 H2 0.9500 .
C3 C4 1.371(6) .
C3 C7 1.503(6) .
C4 C5 1.385(5) .
C4 H4 0.9500 .
C5 C6 1.391(5) .
C5 C8 1.482(5) .
C6 H6 0.9500 .
C7 F2A 1.256(6) .
C7 F2B 1.273(7) .
C7 F1B 1.340(9) .
C7 F3A 1.344(7) .
C7 F1A 1.386(6) .
C7 F3B 1.432(7) .
C8 F4 1.318(5) .
C8 F6 1.336(5) .
C8 F5 1.346(5) .
C9 C10 1.390(5) .
C9 C14 1.398(4) .
C9 B1 1.642(5) .
C10 C11 1.382(5) .
C10 H10 0.9500 .
C11 C12 1.388(5) .
C11 C15 1.498(6) .
C12 C13 1.371(5) .
C12 H12 0.9500 .
C13 C14 1.395(4) .
C13 C16 1.485(5) .
C14 H14 0.9500 .
C15 F9 1.307(5) .
C15 F7 1.333(6) .
C15 F8 1.345(7) .
C16 F10A 1.26(3) .
C16 F12A 1.303(9) .
C16 F11B 1.311(5) .
C16 F10B 1.331(7) .
C16 F12B 1.349(6) .
C16 F11A 1.362(10) .
C17 C18 1.385(5) .
C17 C22 1.398(4) .
C17 B1 1.635(5) .
C18 C19 1.388(5) .
C18 H18 0.9500 .
C19 C20 1.381(5) .
C19 C23 1.476(5) .
C20 C21 1.386(5) .
C20 H20 0.9500 .
C21 C22 1.382(5) .
C21 C24 1.481(5) .
C22 H22 0.9500 .
C23 F15A 1.170(6) .
C23 F13B 1.220(8) .
C23 F13A 1.345(7) .
C23 F15B 1.388(7) .
C23 F14A 1.484(6) .
C23 F14B 1.539(7) .
C24 F18B 1.279(9) .
C24 F18A 1.302(6) .
C24 F16A 1.313(5) .
C24 F16B 1.330(10) .
C24 F17A 1.397(5) .
C24 F17B 1.422(9) .
C25 C30 1.387(5) .
C25 C26 1.393(4) .
C25 B1 1.645(5) .
C26 C27 1.389(5) .
C26 H26 0.9500 .
C27 C28 1.369(5) .
C27 C31 1.489(5) .
C28 C29 1.388(6) .
C28 H28 0.9500 .
C29 C30 1.385(5) .
C29 C32 1.492(7) .
C30 H30 0.9500 .
C31 F19 1.326(5) .
C31 F20 1.328(5) .
C31 F21 1.332(4) .
C32 F24B 1.211(11) .
C32 F24A 1.293(10) .
C32 F23A 1.299(9) .
C32 F23B 1.373(12) .
C32 F22A 1.396(8) .
C32 F22B 1.435(14) .
C33 N1 1.132(7) .
C33 C34 1.479(10) .
C34 H34A 0.9800 .
C34 H34B 0.9800 .
C34 H34C 0.9800 .
O1 C46 1.329(8) .
O1 C35 1.420(10) .
O1 Ca1 2.529(6) .
O2 C37 1.445(9) .
O2 C36 1.46(2) .
O2 Ca1 2.377(5) .
O3 C38 1.37(3) .
O3 C39 1.45(3) .
O3 Ca1 2.497(19) .
O4 C40 1.39(2) .
O4 C41 1.53(3) .
O4 Ca1 2.490(8) .
O5 C42 1.429(10) .
O5 C43 1.434(10) .
O5 Ca1 2.605(5) .
O6 C44 1.39(3) .
O6 C45 1.435(12) .
O6 Ca1 2.550(5) .
C35 C36 1.483(17) .
C35 H35A 0.9900 .
C35 H35B 0.9900 .
C36 H36A 0.9900 .
C36 H36B 0.9900 .
C37 C38 1.48(2) .
C37 H37A 0.9900 .
C37 H37B 0.9900 .
C38 H38A 0.9900 .
C38 H38B 0.9900 .
C39 C40 1.500(14) .
C39 H39A 0.9900 .
C39 H39B 0.9900 .
C40 H40A 0.9900 .
C40 H40B 0.9900 .
C41 C42 1.49(3) .
C41 H41A 0.9900 .
C41 H41B 0.9900 .
C42 H42A 0.9900 .
C42 H42B 0.9900 .
C43 C44 1.51(2) .
C43 H43A 0.9900 .
C43 H43B 0.9900 .
C44 H44A 0.9900 .
C44 H44B 0.9900 .
C45 C46 1.595(13) .
C45 H45A 0.9900 .
C45 H45B 0.9900 .
C46 H46A 0.9900 .
C46 H46B 0.9900 .
N1 Ca1 2.423(4) .
Ca1 N1 2.423(4) 2

loop_
_geom_torsion_atom_site_label_1
_geom_torsion_atom_site_label_2
_geom_torsion_atom_site_label_3
_geom_torsion_atom_site_label_4
_geom_torsion
C6 C1 C2 C3 1.2(5)
B1 C1 C2 C3 -175.4(3)
C1 C2 C3 C4 -0.7(6)
C1 C2 C3 C7 178.1(4)
C2 C3 C4 C5 -0.3(6)
C7 C3 C4 C5 -179.2(4)
C3 C4 C5 C6 0.8(6)
C3 C4 C5 C8 179.4(4)
C2 C1 C6 C5 -0.7(5)
B1 C1 C6 C5 176.1(3)
C4 C5 C6 C1 -0.3(5)
C8 C5 C6 C1 -178.9(3)
C4 C3 C7 F2A 57.8(8)
C2 C3 C7 F2A -121.1(6)
C4 C3 C7 F2B -125.6(11)
C2 C3 C7 F2B 55.5(12)
C4 C3 C7 F1B -16.0(13)
C2 C3 C7 F1B 165.1(12)
C4 C3 C7 F3A -54.3(6)
C2 C3 C7 F3A 126.8(5)
C4 C3 C7 F1A -175.6(5)
C2 C3 C7 F1A 5.5(7)
C4 C3 C7 F3B 86.8(6)
C2 C3 C7 F3B -92.1(6)
C4 C5 C8 F4 16.0(6)
C6 C5 C8 F4 -165.4(4)
C4 C5 C8 F6 137.1(4)
C6 C5 C8 F6 -44.3(5)
C4 C5 C8 F5 -105.5(4)
C6 C5 C8 F5 73.1(5)
C14 C9 C10 C11 3.0(6)
B1 C9 C10 C11 -175.5(4)
C9 C10 C11 C12 -2.7(6)
C9 C10 C11 C15 175.0(4)
C10 C11 C12 C13 0.3(6)
C15 C11 C12 C13 -177.3(4)
C11 C12 C13 C14 1.4(5)
C11 C12 C13 C16 -177.2(4)
C12 C13 C14 C9 -0.9(5)
C16 C13 C14 C9 177.7(3)
C10 C9 C14 C13 -1.3(5)
B1 C9 C14 C13 177.2(3)
C10 C11 C15 F9 162.5(5)
C12 C11 C15 F9 -19.8(7)
C10 C11 C15 F7 42.2(6)
C12 C11 C15 F7 -140.1(4)
C10 C11 C15 F8 -74.8(6)
C12 C11 C15 F8 102.8(5)
C12 C13 C16 F10A -33.5(17)
C14 C13 C16 F10A 147.9(16)
C12 C13 C16 F12A 171.4(12)
C14 C13 C16 F12A -7.3(12)
C12 C13 C16 F11B 105.7(6)
C14 C13 C16 F11B -73.0(6)
C12 C13 C16 F10B -17.9(6)
C14 C13 C16 F10B 163.5(4)
C12 C13 C16 F12B -135.2(4)
C14 C13 C16 F12B 46.2(5)
C12 C13 C16 F11A 70.0(14)
C14 C13 C16 F11A -108.7(13)
C22 C17 C18 C19 0.6(5)
B1 C17 C18 C19 -174.5(3)
C17 C18 C19 C20 -1.6(5)
C17 C18 C19 C23 178.2(4)
C18 C19 C20 C21 1.6(5)
C23 C19 C20 C21 -178.2(3)
C19 C20 C21 C22 -0.7(5)
C19 C20 C21 C24 -179.1(3)
C20 C21 C22 C17 -0.2(5)
C24 C21 C22 C17 178.1(3)
C18 C17 C22 C21 0.2(4)
B1 C17 C22 C21 175.5(3)
C20 C19 C23 F15A -42.6(7)
C18 C19 C23 F15A 137.6(6)
C20 C19 C23 F13B 150.4(8)
C18 C19 C23 F13B -29.4(9)
C20 C19 C23 F13A -179.4(5)
C18 C19 C23 F13A 0.8(7)
C20 C19 C23 F15B -1.7(7)
C18 C19 C23 F15B 178.5(5)
C20 C19 C23 F14A 78.9(5)
C18 C19 C23 F14A -100.9(4)
C20 C19 C23 F14B -97.1(4)
C18 C19 C23 F14B 83.1(5)
C22 C21 C24 F18B -127.7(14)
C20 C21 C24 F18B 50.6(14)
C22 C21 C24 F18A 30.8(7)
C20 C21 C24 F18A -150.8(6)
C22 C21 C24 F16A 162.1(5)
C20 C21 C24 F16A -19.5(6)
C22 C21 C24 F16B 13.7(12)
C20 C21 C24 F16B -167.9(12)
C22 C21 C24 F17A -84.4(5)
C20 C21 C24 F17A 93.9(4)
C22 C21 C24 F17B 115.6(10)
C20 C21 C24 F17B -66.0(10)
C30 C25 C26 C27 -2.0(5)
B1 C25 C26 C27 173.2(3)
C25 C26 C27 C28 0.2(5)
C25 C26 C27 C31 179.3(3)
C26 C27 C28 C29 0.5(6)
C31 C27 C28 C29 -178.6(4)
C27 C28 C29 C30 0.7(7)
C27 C28 C29 C32 -175.7(5)
C28 C29 C30 C25 -2.7(7)
C32 C29 C30 C25 173.6(5)
C26 C25 C30 C29 3.3(6)
B1 C25 C30 C29 -172.0(4)
C28 C27 C31 F19 -150.7(3)
C26 C27 C31 F19 30.1(5)
C28 C27 C31 F20 89.8(5)
C26 C27 C31 F20 -89.3(5)
C28 C27 C31 F21 -29.6(5)
C26 C27 C31 F21 151.3(4)
C30 C29 C32 F24B 86.5(11)
C28 C29 C32 F24B -97.1(10)
C30 C29 C32 F24A -93.2(9)
C28 C29 C32 F24A 83.2(10)
C30 C29 C32 F23A 37.5(10)
C28 C29 C32 F23A -146.1(7)
C30 C29 C32 F23B -142.2(8)
C28 C29 C32 F23B 34.2(10)
C30 C29 C32 F22A 153.5(6)
C28 C29 C32 F22A -30.2(9)
C30 C29 C32 F22B -34.2(11)
C28 C29 C32 F22B 142.2(9)
C46 O1 C35 C36 177.6(10)
Ca1 O1 C35 C36 -42.2(11)
C37 O2 C36 C35 169.2(10)
Ca1 O2 C36 C35 -46.5(15)
O1 C35 C36 O2 55.5(15)
C36 O2 C37 C38 -178.4(13)
Ca1 O2 C37 C38 36.5(12)
C39 O3 C38 C37 -161(2)
Ca1 O3 C38 C37 42(2)
O2 C37 C38 O3 -50.8(19)
C38 O3 C39 C40 167.8(18)
Ca1 O3 C39 C40 -37(2)
C41 O4 C40 C39 174.0(15)
Ca1 O4 C40 C39 -44.7(17)
O3 C39 C40 O4 49.8(11)
C40 O4 C41 C42 130.5(17)
Ca1 O4 C41 C42 -9.3(19)
C43 O5 C42 C41 81.6(12)
Ca1 O5 C42 C41 -50.4(12)
O4 C41 C42 O5 38.3(17)
C42 O5 C43 C44 169.4(11)
Ca1 O5 C43 C44 -57.9(12)
C45 O6 C44 C43 -171.0(12)
Ca1 O6 C44 C43 -37.3(18)
O5 C43 C44 O6 60.6(17)
C44 O6 C45 C46 87.4(14)
Ca1 O6 C45 C46 -51.0(8)
C35 O1 C46 C45 107.1(7)
Ca1 O1 C46 C45 -28.8(6)
O6 C45 C46 O1 52.3(8)
C18 C17 B1 C9 -28.4(4)
C22 C17 B1 C9 156.7(3)
C18 C17 B1 C25 91.1(4)
C22 C17 B1 C25 -83.7(4)
C18 C17 B1 C1 -148.8(3)
C22 C17 B1 C1 36.3(4)
C10 C9 B1 C17 71.1(4)
C14 C9 B1 C17 -107.2(4)
C10 C9 B1 C25 -48.6(4)
C14 C9 B1 C25 133.0(3)
C10 C9 B1 C1 -167.4(3)
C14 C9 B1 C1 14.2(4)
C30 C25 B1 C17 -165.9(4)
C26 C25 B1 C17 19.2(5)
C30 C25 B1 C9 -45.2(5)
C26 C25 B1 C9 139.9(3)
C30 C25 B1 C1 73.3(4)
C26 C25 B1 C1 -101.6(4)
C6 C1 B1 C17 42.2(4)
C2 C1 B1 C17 -141.4(3)
C6 C1 B1 C9 -79.4(4)
C2 C1 B1 C9 97.1(3)
C6 C1 B1 C25 162.1(3)
C2 C1 B1 C25 -21.4(4)
